data_2219700
loop_
_publ_author_name
'Wang, Qiang'
'Zhang, Yi'
'Wang, Rong'
'Yang, Yi-Lin'
'Zhi, Feng'

_publ_section_title
;
 5-Methyl-2-phenyl-2<i>H</i>-pyrazol-3-ol
;
_journal_coeditor_code SG2259
_journal_issue 10
_journal_name_full 'Acta Crystallographica Section E'
_journal_page_first o1924
_journal_paper_doi 10.1107/S1600536808028559
_journal_volume 64
_journal_year 2008
_chemical_formula_iupac 'C10 H10 N2 O'
_chemical_formula_moiety 'C10 H10 N2 O'
_chemical_formula_sum 'C10 H10 N2 O'
_chemical_formula_weight 174.20
_chemical_name_systematic
;
5-Methyl-2-phenyl-2<i>H</i>-pyrazol-3-ol
;
_space_group_IT_number 14
_symmetry_cell_setting monoclinic
_symmetry_space_group_name_Hall '-P 2ybc'
_symmetry_space_group_name_H-M 'P 1 21/c 1'
_atom_sites_solution_hydrogens geom
_atom_sites_solution_primary direct
_atom_sites_solution_secondary difmap
_audit_creation_method SHELXL-97
_cell_angle_alpha 90.00
_cell_angle_beta 95.157(3)
_cell_angle_gamma 90.00
_cell_formula_units_Z 8
_cell_length_a 10.336(2)
_cell_length_b 11.154(2)
_cell_length_c 15.863(3)
_cell_measurement_reflns_used 3931
_cell_measurement_temperature 298(2)
_cell_measurement_theta_max 28.95
_cell_measurement_theta_min 2.25
_cell_volume 1821.4(6)
_computing_cell_refinement 'SAINT (Bruker, 2002)'
_computing_data_collection 'SMART (Bruker, 2002)'
_computing_data_reduction 'SAINT (Bruker, 2002)'
_computing_molecular_graphics 'SHELXTL (Sheldrick, 2008)'
_computing_publication_material 'SHELXL97 (Sheldrick, 2008)'
_computing_structure_refinement 'SHELXL97 (Sheldrick, 2008)'
_computing_structure_solution 'SHELXS97 (Sheldrick, 2008)'
_diffrn_ambient_temperature 298(2)
_diffrn_measured_fraction_theta_full 0.988
_diffrn_measured_fraction_theta_max 0.988
_diffrn_measurement_device_type 'Bruker SMART CCD area-detector'
_diffrn_measurement_method '\w scan'
_diffrn_radiation_monochromator graphite
_diffrn_radiation_source 'fine-focus sealed tube'
_diffrn_radiation_type MoK\a
_diffrn_radiation_wavelength 0.71073
_diffrn_reflns_av_R_equivalents 0.0248
_diffrn_reflns_av_sigmaI/netI 0.0273
_diffrn_reflns_limit_h_max 11
_diffrn_reflns_limit_h_min -13
_diffrn_reflns_limit_k_max 14
_diffrn_reflns_limit_k_min -13
_diffrn_reflns_limit_l_max 18
_diffrn_reflns_limit_l_min -20
_diffrn_reflns_number 10551
_diffrn_reflns_theta_full 27.00
_diffrn_reflns_theta_max 27.00
_diffrn_reflns_theta_min 2.24
_exptl_absorpt_coefficient_mu 0.085
_exptl_absorpt_correction_T_max 0.9833
_exptl_absorpt_correction_T_min 0.9808
_exptl_absorpt_correction_type multi-scan
_exptl_absorpt_process_details '(SADABS; Sheldrick, 1996)'
_exptl_crystal_colour colorless
_exptl_crystal_density_diffrn 1.271
_exptl_crystal_density_method 'not measured'
_exptl_crystal_description block
_exptl_crystal_F_000 736
_exptl_crystal_size_max 0.23
_exptl_crystal_size_mid 0.23
_exptl_crystal_size_min 0.20
_refine_diff_density_max 0.171
_refine_diff_density_min -0.136
_refine_ls_extinction_coef 0.0087(12)
_refine_ls_extinction_expression Fc^*^=kFc[1+0.001xFc^2^\l^3^/sin(2\q)]^-1/4^
_refine_ls_extinction_method SHELXL
_refine_ls_goodness_of_fit_ref 1.036
_refine_ls_hydrogen_treatment mixed
_refine_ls_matrix_type full
_refine_ls_number_parameters 243
_refine_ls_number_reflns 3923
_refine_ls_number_restraints 2
_refine_ls_restrained_S_all 1.037
_refine_ls_R_factor_all 0.0568
_refine_ls_R_factor_gt 0.0397
_refine_ls_shift/su_max_lt 0.001
_refine_ls_shift/su_mean <0.001
_refine_ls_structure_factor_coef Fsqd
_refine_ls_weighting_details 'calc w=1/[\s^2^(Fo^2^)+(0.0428P)^2^+0.3053P] where P=(Fo^2^+2Fc^2^)/3'
_refine_ls_weighting_scheme calc
_refine_ls_wR_factor_gt 0.0962
_refine_ls_wR_factor_ref 0.1064
_reflns_number_gt 2894
_reflns_number_total 3923
_reflns_threshold_expression 'I > 2\s(I)'
_cod_data_source_file sg2259.cif
_cod_data_source_block I
_cod_original_sg_symbol_H-M 'P 21/c'
_cod_database_code 2219700
_cod_database_fobs_code 2219700

loop_
_symmetry_equiv_pos_as_xyz
'x, y, z'
'-x, y+1/2, -z+1/2'
'-x, -y, -z'
'x, -y-1/2, z-1/2'

loop_
_atom_site_type_symbol
_atom_site_label
_atom_site_fract_x
_atom_site_fract_y
_atom_site_fract_z
_atom_site_U_iso_or_equiv
_atom_site_adp_type
_atom_site_calc_flag
_atom_site_refinement_flags
_atom_site_occupancy
O O1 0.76081(11) 0.23408(9) 0.09473(8) 0.0652(3) Uani d . 1
O O2 0.63865(11) 0.42520(9) 0.07652(7) 0.0577(3) Uani d D 1
N N1 0.80235(11) 0.03414(9) 0.07061(8) 0.0469(3) Uani d . 1
N N2 0.76341(13) -0.04917(10) 0.00921(8) 0.0516(3) Uani d D 1
N N3 0.69321(11) 0.62596(9) 0.06745(7) 0.0418(3) Uani d . 1
N N4 0.76998(12) 0.70070(10) 0.02382(8) 0.0490(3) Uani d . 1
C C1 0.91015(13) 0.01075(12) 0.12978(9) 0.0457(3) Uani d . 1
C C2 0.92942(16) 0.07840(15) 0.20276(10) 0.0603(4) Uani d . 1
H H2 0.8722 0.1399 0.2131 0.072 Uiso calc R 1
C C3 1.03427(19) 0.05375(19) 0.26009(12) 0.0768(5) Uani d . 1
H H3 1.0481 0.0997 0.3090 0.092 Uiso calc R 1
C C4 1.1181(2) -0.0372(2) 0.24600(13) 0.0814(6) Uani d . 1
H H4 1.1881 -0.0536 0.2853 0.098 Uiso calc R 1
C C5 1.09872(17) -0.10395(18) 0.17403(14) 0.0755(5) Uani d . 1
H H5 1.1557 -0.1661 0.1647 0.091 Uiso calc R 1
C C6 0.99550(15) -0.08041(15) 0.11475(11) 0.0597(4) Uani d . 1
H H6 0.9837 -0.1255 0.0653 0.072 Uiso calc R 1
C C7 0.73814(14) 0.14046(12) 0.05144(10) 0.0486(4) Uani d . 1
C C8 0.65398(16) 0.11675(14) -0.02083(10) 0.0566(4) Uani d . 1
H H8 0.5970 0.1713 -0.0486 0.068 Uiso calc R 1
C C9 0.66976(15) 0.00076(14) -0.04331(10) 0.0536(4) Uani d . 1
C C10 0.6047(2) -0.07170(17) -0.11335(11) 0.0760(5) Uani d . 1
H H10A 0.6586 -0.0744 -0.1596 0.114 Uiso calc R 1
H H10B 0.5227 -0.0359 -0.1321 0.114 Uiso calc R 1
H H10C 0.5908 -0.1517 -0.0937 0.114 Uiso calc R 1
C C11 0.61818(14) 0.67394(12) 0.12999(8) 0.0441(3) Uani d . 1
C C12 0.49765(15) 0.62664(14) 0.14196(10) 0.0545(4) Uani d . 1
H H12 0.4655 0.5611 0.1104 0.065 Uiso calc R 1
C C13 0.42556(18) 0.67832(19) 0.20167(12) 0.0755(6) Uani d . 1
H H13 0.3450 0.6462 0.2108 0.091 Uiso calc R 1
C C14 0.4708(2) 0.7760(2) 0.24752(12) 0.0860(7) Uani d . 1
H H14 0.4205 0.8110 0.2866 0.103 Uiso calc R 1
C C15 0.5904(2) 0.82150(17) 0.23553(11) 0.0799(6) Uani d . 1
H H15 0.6213 0.8876 0.2669 0.096 Uiso calc R 1
C C16 0.66614(18) 0.77067(13) 0.17737(10) 0.0584(4) Uani d . 1
H H16 0.7482 0.8012 0.1703 0.070 Uiso calc R 1
C C17 0.70530(13) 0.51085(11) 0.04194(9) 0.0430(3) Uani d . 1
C C18 0.79096(15) 0.51055(13) -0.01882(10) 0.0526(4) Uani d . 1
H H18 0.8190 0.4445 -0.0479 0.063 Uiso calc R 1
C C19 0.82756(15) 0.62954(13) -0.02813(10) 0.0510(4) Uani d . 1
C C20 0.91583(19) 0.68181(17) -0.08846(13) 0.0794(6) Uani d . 1
H H20A 0.9060 0.7674 -0.0900 0.119 Uiso calc R 1
H H20B 0.8938 0.6496 -0.1440 0.119 Uiso calc R 1
H H20C 1.0042 0.6619 -0.0700 0.119 Uiso calc R 1
H H2A 0.7692(17) -0.1287(9) 0.0208(11) 0.080 Uiso d D 1
H H2B 0.6823(16) 0.3585(12) 0.0773(12) 0.080 Uiso d D 1

loop_
_atom_site_aniso_label
_atom_site_aniso_U_11
_atom_site_aniso_U_22
_atom_site_aniso_U_33
_atom_site_aniso_U_12
_atom_site_aniso_U_13
_atom_site_aniso_U_23
O1 0.0757(7) 0.0322(5) 0.0864(8) 0.0043(5) -0.0001(6) -0.0043(5)
O2 0.0673(7) 0.0311(5) 0.0772(7) 0.0007(5) 0.0205(6) 0.0059(5)
N1 0.0531(7) 0.0283(6) 0.0577(7) 0.0011(5) -0.0031(6) 0.0011(5)
N2 0.0640(8) 0.0310(6) 0.0581(7) 0.0018(5) -0.0030(6) 0.0012(5)
N3 0.0493(6) 0.0298(6) 0.0476(6) 0.0024(5) 0.0114(5) 0.0017(5)
N4 0.0588(8) 0.0324(6) 0.0582(7) -0.0021(5) 0.0185(6) 0.0015(5)
C1 0.0456(8) 0.0362(7) 0.0551(8) -0.0040(6) 0.0031(6) 0.0098(6)
C2 0.0646(10) 0.0555(10) 0.0603(10) -0.0023(8) 0.0035(8) 0.0003(8)
C3 0.0793(13) 0.0876(14) 0.0607(11) -0.0113(11) -0.0084(9) 0.0024(10)
C4 0.0653(12) 0.1020(16) 0.0736(12) -0.0004(11) -0.0122(10) 0.0206(12)
C5 0.0569(10) 0.0769(12) 0.0919(14) 0.0161(9) 0.0016(10) 0.0187(11)
C6 0.0567(9) 0.0531(9) 0.0687(10) 0.0082(7) 0.0024(8) 0.0050(8)
C7 0.0513(8) 0.0310(7) 0.0640(9) 0.0023(6) 0.0082(7) 0.0075(7)
C8 0.0597(9) 0.0453(9) 0.0635(10) 0.0101(7) -0.0019(8) 0.0127(7)
C9 0.0599(9) 0.0477(9) 0.0523(8) 0.0013(7) -0.0006(7) 0.0069(7)
C10 0.0886(13) 0.0739(12) 0.0622(10) -0.0045(10) -0.0120(9) -0.0032(9)
C11 0.0544(8) 0.0339(7) 0.0447(7) 0.0122(6) 0.0093(6) 0.0067(6)
C12 0.0524(9) 0.0531(9) 0.0586(9) 0.0130(7) 0.0090(7) 0.0135(7)
C13 0.0686(11) 0.0872(14) 0.0749(12) 0.0326(10) 0.0304(9) 0.0286(11)
C14 0.1171(18) 0.0853(15) 0.0612(11) 0.0533(13) 0.0383(12) 0.0143(11)
C15 0.1298(18) 0.0540(11) 0.0579(10) 0.0258(11) 0.0198(11) -0.0063(8)
C16 0.0812(11) 0.0414(8) 0.0537(9) 0.0066(8) 0.0121(8) -0.0019(7)
C17 0.0495(8) 0.0285(6) 0.0511(7) 0.0027(6) 0.0048(6) 0.0015(6)
C18 0.0622(9) 0.0379(8) 0.0597(9) 0.0065(7) 0.0166(7) -0.0068(7)
C19 0.0538(8) 0.0432(8) 0.0580(9) 0.0022(6) 0.0163(7) -0.0002(7)
C20 0.0868(13) 0.0683(12) 0.0901(13) -0.0032(10) 0.0467(11) 0.0008(10)

loop_
_atom_type_symbol
_atom_type_description
_atom_type_scat_dispersion_real
_atom_type_scat_dispersion_imag
_atom_type_scat_source
C C 0.0033 0.0016 'International Tables Vol C Tables 4.2.6.8 and 6.1.1.4'
H H 0.0000 0.0000 'International Tables Vol C Tables 4.2.6.8 and 6.1.1.4'
N N 0.0061 0.0033 'International Tables Vol C Tables 4.2.6.8 and 6.1.1.4'
O O 0.0106 0.0060 'International Tables Vol C Tables 4.2.6.8 and 6.1.1.4'

loop_
_geom_angle_atom_site_label_1
_geom_angle_atom_site_label_2
_geom_angle_atom_site_label_3
_geom_angle
C17 O2 H2B 109.5(13)
C7 N1 N2 108.62(11)
C7 N1 C1 129.74(12)
N2 N1 C1 120.42(11)
C9 N2 N1 107.91(11)
C9 N2 H2A 124.3(11)
N1 N2 H2A 120.4(12)
C17 N3 N4 110.49(11)
C17 N3 C11 129.60(11)
N4 N3 C11 119.90(10)
C19 N4 N3 105.14(11)
C6 C1 C2 120.05(14)
C6 C1 N1 119.90(13)
C2 C1 N1 120.05(13)
C3 C2 C1 119.32(17)
C3 C2 H2 120.3
C1 C2 H2 120.3
C4 C3 C2 120.86(18)
C4 C3 H3 119.6
C2 C3 H3 119.6
C5 C4 C3 119.69(17)
C5 C4 H4 120.2
C3 C4 H4 120.2
C4 C5 C6 120.84(18)
C4 C5 H5 119.6
C6 C5 H5 119.6
C1 C6 C5 119.23(17)
C1 C6 H6 120.4
C5 C6 H6 120.4
O1 C7 N1 122.01(13)
O1 C7 C8 132.37(13)
N1 C7 C8 105.62(12)
C9 C8 C7 108.35(13)
C9 C8 H8 125.8
C7 C8 H8 125.8
N2 C9 C8 109.29(14)
N2 C9 C10 119.47(14)
C8 C9 C10 131.23(15)
C9 C10 H10A 109.5
C9 C10 H10B 109.5
H10A C10 H10B 109.5
C9 C10 H10C 109.5
H10A C10 H10C 109.5
H10B C10 H10C 109.5
C16 C11 C12 120.50(14)
C16 C11 N3 118.91(13)
C12 C11 N3 120.57(13)
C11 C12 C13 118.88(17)
C11 C12 H12 120.6
C13 C12 H12 120.6
C14 C13 C12 121.09(19)
C14 C13 H13 119.5
C12 C13 H13 119.5
C15 C14 C13 119.52(17)
C15 C14 H14 120.2
C13 C14 H14 120.2
C14 C15 C16 120.93(19)
C14 C15 H15 119.5
C16 C15 H15 119.5
C11 C16 C15 119.06(18)
C11 C16 H16 120.5
C15 C16 H16 120.5
O2 C17 N3 119.60(12)
O2 C17 C18 133.19(13)
N3 C17 C18 107.21(12)
C17 C18 C19 105.80(12)
C17 C18 H18 127.1
C19 C18 H18 127.1
N4 C19 C18 111.36(13)
N4 C19 C20 119.87(13)
C18 C19 C20 128.74(14)
C19 C20 H20A 109.5
C19 C20 H20B 109.5
H20A C20 H20B 109.5
C19 C20 H20C 109.5
H20A C20 H20C 109.5
H20B C20 H20C 109.5

loop_
_geom_bond_atom_site_label_1
_geom_bond_atom_site_label_2
_geom_bond_distance
O1 C7 1.260(2)
O2 C17 1.325(2)
O2 H2B 0.870(9)
N1 C7 1.379(2)
N1 N2 1.380(2)
N1 C1 1.415(2)
N2 C9 1.340(2)
N2 H2A 0.907(9)
N3 C17 1.355(2)
N3 N4 1.379(2)
N3 C11 1.418(2)
N4 C19 1.323(2)
C1 C6 1.381(2)
C1 C2 1.381(2)
C2 C3 1.378(2)
C2 H2 0.9300
C3 C4 1.366(3)
C3 H3 0.9300
C4 C5 1.362(3)
C4 H4 0.9300
C5 C6 1.383(2)
C5 H5 0.9300
C6 H6 0.9300
C7 C8 1.400(2)
C8 C9 1.356(2)
C8 H8 0.9300
C9 C10 1.485(2)
C10 H10A 0.9600
C10 H10B 0.9600
C10 H10C 0.9600
C11 C16 1.381(2)
C11 C12 1.382(2)
C12 C13 1.383(2)
C12 H12 0.9300
C13 C14 1.369(3)
C13 H13 0.9300
C14 C15 1.365(3)
C14 H14 0.9300
C15 C16 1.384(2)
C15 H15 0.9300
C16 H16 0.9300
C17 C18 1.366(2)
C18 C19 1.392(2)
C18 H18 0.9300
C19 C20 1.498(2)
C20 H20A 0.9600
C20 H20B 0.9600
C20 H20C 0.9600

loop_
_geom_hbond_atom_site_label_D
_geom_hbond_atom_site_label_H
_geom_hbond_atom_site_label_A
_geom_hbond_site_symmetry_A
_geom_hbond_distance_DH
_geom_hbond_distance_HA
_geom_hbond_distance_DA
_geom_hbond_angle_DHA
N2 H2A N4 1_545 0.907(9) 1.904(10) 2.7999(17) 169.4(17)
O2 H2B O1 . 0.870(9) 1.618(10) 2.4813(15) 170.9(19)

loop_
_cod_related_entry_id
_cod_related_entry_database
_cod_related_entry_code
1 ChemSpider 30655629
